data_2243463
loop_
_publ_author_name
'Twamley, Brendan'
'O'Boyle, Niamh M.'
'Meegan, Mary J.'

_publ_section_title
;
 Azetidin-2-ones: structures of antimitotic compounds based on the
 1-(3,4,5-trimethoxyphenyl)azetidin-2-one core
;
_journal_coeditor_code ZL2789
_journal_issue 8
_journal_name_full 'Acta Crystallographica Section E'
_journal_page_first 1187
_journal_page_last 1194
_journal_paper_doi 10.1107/S2056989020008555
_journal_volume 76
_journal_year 2020
_chemical_formula_iupac 'C29 H27 N O5'
_chemical_formula_moiety 'C29 H27 N O5'
_chemical_formula_sum 'C29 H27 N O5'
_chemical_formula_weight 469.51
_chemical_name_systematic 4-(4-Methoxyphenyl)-3-(naphthalen-1-yl)-1-(3,4,5-trimethoxyphenyl)azetidin-2-one
_space_group_crystal_system triclinic
_space_group_IT_number 2
_space_group_name_Hall '-P 1'
_space_group_name_H-M_alt 'P -1'
_atom_sites_solution_hydrogens geom
_atom_sites_solution_primary dual
_audit_creation_method
;
Olex2 1.2
(compiled 2018.05.29 svn.r3508 for OlexSys, GUI svn.r5506)
;
_cell_angle_alpha 104.628(3)
_cell_angle_beta 99.056(4)
_cell_angle_gamma 112.929(3)
_cell_formula_units_Z 2
_cell_length_a 10.4633(6)
_cell_length_b 11.3180(6)
_cell_length_c 11.6008(6)
_cell_measurement_reflns_used 6199
_cell_measurement_temperature 100(2)
_cell_measurement_theta_max 69.61
_cell_measurement_theta_min 4.11
_cell_volume 1172.73(12)
_computing_cell_refinement
;
SAINT (Bruker, 2016)
;
_computing_data_collection
;
APEX3 (Bruker, 2017)
;
_computing_data_reduction
;
SAINT (Bruker, 2016)
;
_computing_molecular_graphics
;
<i>OLEX2</i> (Dolomanov <i>et al.</i>,  2009)
;
_computing_publication_material
;
<i>OLEX2</i> (Dolomanov <i>et al.</i>,  2009)
;
_computing_structure_refinement
;
SHELXL (Sheldrick, 2015b)
;
_computing_structure_solution
;
SHELXT (Sheldrick, 2015a)
;
_diffrn_ambient_temperature 100(2)
_diffrn_detector 'CCD area detector'
_diffrn_detector_area_resol_mean 8.33
_diffrn_measured_fraction_theta_full 0.997
_diffrn_measured_fraction_theta_max 0.982
_diffrn_measurement_device 'Kappa diffractometer'
_diffrn_measurement_device_type 'Bruker APEXII Kappa Duo'
_diffrn_measurement_method '\w and \f scans'
_diffrn_radiation_monochromator graphite
_diffrn_radiation_probe x-ray
_diffrn_radiation_type CuK\a
_diffrn_radiation_wavelength 1.54178
_diffrn_reflns_av_R_equivalents 0.0654
_diffrn_reflns_av_unetI/netI 0.0569
_diffrn_reflns_limit_h_max 12
_diffrn_reflns_limit_h_min -12
_diffrn_reflns_limit_k_max 13
_diffrn_reflns_limit_k_min -13
_diffrn_reflns_limit_l_max 14
_diffrn_reflns_limit_l_min -13
_diffrn_reflns_number 18268
_diffrn_reflns_theta_full 67.679
_diffrn_reflns_theta_max 70.124
_diffrn_reflns_theta_min 4.111
_diffrn_source 'microfocus sealed X-ray tube'
_diffrn_standards_number 0
_exptl_absorpt_coefficient_mu 0.736
_exptl_absorpt_correction_T_max 0.7533
_exptl_absorpt_correction_T_min 0.5977
_exptl_absorpt_correction_type multi-scan
_exptl_absorpt_process_details
;
(SADABS; Bruker, 2016)
;
_exptl_crystal_colour 'clear colourless'
_exptl_crystal_density_diffrn 1.330
_exptl_crystal_density_method 'not measured'
_exptl_crystal_description parallelepiped
_exptl_crystal_F_000 496
_exptl_crystal_size_max 0.27
_exptl_crystal_size_mid 0.15
_exptl_crystal_size_min 0.04
_refine_diff_density_max 0.322
_refine_diff_density_min -0.368
_refine_ls_extinction_method none
_refine_ls_goodness_of_fit_ref 1.094
_refine_ls_hydrogen_treatment constr
_refine_ls_matrix_type full
_refine_ls_number_parameters 320
_refine_ls_number_reflns 4385
_refine_ls_number_restraints 0
_refine_ls_restrained_S_all 1.094
_refine_ls_R_factor_all 0.0724
_refine_ls_R_factor_gt 0.0598
_refine_ls_shift/su_max 0.000
_refine_ls_shift/su_mean 0.000
_refine_ls_structure_factor_coef Fsqd
_refine_ls_weighting_details 'w=1/[\s^2^(Fo^2^)+(0.1228P)^2^+0.0444P] where P=(Fo^2^+2Fc^2^)/3'
_refine_ls_weighting_scheme calc
_refine_ls_wR_factor_gt 0.1760
_refine_ls_wR_factor_ref 0.1880
_reflns_number_gt 3453
_reflns_number_total 4385
_reflns_threshold_expression 'I > 2\s(I)'
_cod_data_source_file zl2789sup1.cif
_cod_data_source_block 3
_cod_original_cell_volume 1172.74(12)
_cod_database_code 2243463
_shelx_space_group_comment
;
The symmetry employed for this shelxl refinement is uniquely defined
by the following loop, which should always be used as a source of
symmetry information in preference to the above space-group names.
They are only intended as comments.
;
_shelx_estimated_absorpt_t_min 0.826
_shelx_estimated_absorpt_t_max 0.971

loop_
_space_group_symop_operation_xyz
'x, y, z'
'-x, -y, -z'

loop_
_atom_site_type_symbol
_atom_site_label
_atom_site_fract_x
_atom_site_fract_y
_atom_site_fract_z
_atom_site_U_iso_or_equiv
_atom_site_adp_type
_atom_site_calc_flag
_atom_site_occupancy
_atom_site_disorder_assembly
_atom_site_disorder_group
O O11 0.27184(19) 0.98480(17) 0.56161(14) 0.0318(4) Uani d 1 . .
O O13 0.28619(18) 1.19859(16) 0.49316(14) 0.0318(4) Uani d 1 . .
O O15 0.33384(18) 1.21545(16) 0.27846(14) 0.0310(4) Uani d 1 . .
O O17 0.50893(19) 0.88524(17) 0.04762(15) 0.0335(4) Uani d 1 . .
O O24 -0.05470(18) 0.24692(16) 0.19767(15) 0.0330(4) Uani d 1 . .
N N1 0.4283(2) 0.81934(18) 0.20997(16) 0.0252(4) Uani d 1 . .
C C2 0.4908(2) 0.8174(2) 0.1145(2) 0.0262(5) Uani d 1 . .
C C3 0.5262(2) 0.7014(2) 0.13022(19) 0.0260(5) Uani d 1 . .
H H3 0.465982 0.614244 0.058406 0.031 Uiso calc 1 . .
C C4 0.4548(2) 0.7094(2) 0.2403(2) 0.0265(5) Uani d 1 . .
H H4 0.527251 0.744487 0.323123 0.032 Uiso calc 1 . .
C C5 0.3828(2) 0.9105(2) 0.27668(19) 0.0246(4) Uani d 1 . .
C C6 0.3466(2) 0.8950(2) 0.38390(19) 0.0257(4) Uani d 1 . .
H H6 0.346697 0.821091 0.408594 0.031 Uiso calc 1 . .
C C7 0.3102(2) 0.9898(2) 0.45462(19) 0.0266(5) Uani d 1 . .
C C8 0.3106(2) 1.0983(2) 0.41895(19) 0.0275(5) Uani d 1 . .
C C9 0.3416(2) 1.1088(2) 0.3075(2) 0.0257(4) Uani d 1 . .
C C10 0.3777(2) 1.0147(2) 0.23476(19) 0.0266(5) Uani d 1 . .
H H10 0.398219 1.021108 0.159038 0.032 Uiso calc 1 . .
C C12 0.2438(3) 0.8634(2) 0.5902(2) 0.0333(5) Uani d 1 . .
H H12A 0.171099 0.783988 0.519281 0.050 Uiso calc 1 . .
H H12B 0.207551 0.868452 0.663356 0.050 Uiso calc 1 . .
H H12C 0.333556 0.854173 0.607777 0.050 Uiso calc 1 . .
C C14 0.1374(3) 1.1670(3) 0.4731(3) 0.0387(6) Uani d 1 . .
H H14A 0.092431 1.143801 0.384612 0.058 Uiso calc 1 . .
H H14B 0.128477 1.246329 0.521876 0.058 Uiso calc 1 . .
H H14C 0.088702 1.089081 0.499073 0.058 Uiso calc 1 . .
C C16 0.3114(3) 1.2035(2) 0.1502(2) 0.0307(5) Uani d 1 . .
H H16A 0.227553 1.116488 0.099011 0.046 Uiso calc 1 . .
H H16B 0.397713 1.206794 0.125353 0.046 Uiso calc 1 . .
H H16C 0.293765 1.279194 0.138445 0.046 Uiso calc 1 . .
C C18 0.3190(2) 0.5863(2) 0.22621(19) 0.0257(5) Uani d 1 . .
C C19 0.2062(2) 0.5191(2) 0.11641(19) 0.0267(5) Uani d 1 . .
H H19 0.215837 0.551660 0.048795 0.032 Uiso calc 1 . .
C C20 0.0801(2) 0.4060(2) 0.1029(2) 0.0274(5) Uani d 1 . .
H H20 0.004458 0.361916 0.026919 0.033 Uiso calc 1 . .
C C21 0.0648(2) 0.3571(2) 0.2016(2) 0.0280(5) Uani d 1 . .
C C22 0.1773(3) 0.4226(2) 0.3123(2) 0.0299(5) Uani d 1 . .
H H22 0.167774 0.389856 0.379824 0.036 Uiso calc 1 . .
C C23 0.3029(3) 0.5352(2) 0.3241(2) 0.0290(5) Uani d 1 . .
H H23 0.379153 0.578520 0.399561 0.035 Uiso calc 1 . .
C C25 -0.1770(3) 0.1897(2) 0.0908(2) 0.0376(5) Uani d 1 . .
H H25A -0.152589 0.151104 0.016782 0.056 Uiso calc 1 . .
H H25B -0.203443 0.261295 0.080580 0.056 Uiso calc 1 . .
H H25C -0.258858 0.117424 0.101861 0.056 Uiso calc 1 . .
C C26 0.6851(2) 0.7344(2) 0.16019(19) 0.0280(5) Uani d 1 . .
C C27 0.7848(3) 0.8487(2) 0.1473(2) 0.0310(5) Uani d 1 . .
H H27 0.753751 0.909115 0.122201 0.037 Uiso calc 1 . .
C C28 0.9327(3) 0.8786(3) 0.1706(2) 0.0348(5) Uani d 1 . .
H H28 0.999336 0.957458 0.159343 0.042 Uiso calc 1 . .
C C29 0.9801(3) 0.7948(3) 0.2092(2) 0.0335(5) Uani d 1 . .
H H29 1.079396 0.814681 0.223379 0.040 Uiso calc 1 . .
C C30 0.8821(3) 0.6781(2) 0.2281(2) 0.0313(5) Uani d 1 . .
C C31 0.9306(3) 0.5940(3) 0.2752(2) 0.0359(6) Uani d 1 . .
H H31 1.029853 0.613391 0.290242 0.043 Uiso calc 1 . .
C C32 0.8369(3) 0.4857(3) 0.2994(2) 0.0408(6) Uani d 1 . .
H H32 0.871431 0.431380 0.332242 0.049 Uiso calc 1 . .
C C33 0.6895(3) 0.4547(3) 0.2755(3) 0.0392(6) Uani d 1 . .
H H33 0.624951 0.379803 0.293207 0.047 Uiso calc 1 . .
C C34 0.6376(3) 0.5316(2) 0.2268(2) 0.0347(5) Uani d 1 . .
H H34 0.537114 0.507401 0.208794 0.042 Uiso calc 1 . .
C C35 0.7323(2) 0.6464(2) 0.2033(2) 0.0289(5) Uani d 1 . .

loop_
_atom_site_aniso_label
_atom_site_aniso_U_11
_atom_site_aniso_U_22
_atom_site_aniso_U_33
_atom_site_aniso_U_12
_atom_site_aniso_U_13
_atom_site_aniso_U_23
O11 0.0418(9) 0.0346(9) 0.0217(7) 0.0216(7) 0.0101(7) 0.0060(6)
O13 0.0374(9) 0.0288(8) 0.0259(8) 0.0197(7) 0.0064(6) -0.0019(6)
O15 0.0426(9) 0.0261(8) 0.0262(8) 0.0201(7) 0.0106(7) 0.0041(6)
O17 0.0398(9) 0.0336(9) 0.0345(9) 0.0219(7) 0.0173(7) 0.0109(7)
O24 0.0339(9) 0.0256(8) 0.0346(8) 0.0113(7) 0.0078(7) 0.0074(6)
N1 0.0282(9) 0.0220(9) 0.0256(9) 0.0142(7) 0.0088(7) 0.0032(7)
C2 0.0267(11) 0.0246(10) 0.0249(10) 0.0126(9) 0.0066(8) 0.0034(8)
C3 0.0280(11) 0.0211(10) 0.0233(10) 0.0114(8) 0.0053(8) -0.0008(8)
C4 0.0286(11) 0.0241(10) 0.0251(10) 0.0144(9) 0.0068(8) 0.0020(8)
C5 0.0204(10) 0.0216(10) 0.0238(10) 0.0089(8) 0.0017(8) -0.0014(8)
C6 0.0234(10) 0.0242(10) 0.0237(10) 0.0102(8) 0.0026(8) 0.0021(8)
C7 0.0264(11) 0.0290(11) 0.0197(9) 0.0136(9) 0.0036(8) 0.0011(8)
C8 0.0278(11) 0.0275(11) 0.0210(10) 0.0140(9) 0.0033(8) -0.0019(8)
C9 0.0248(10) 0.0214(10) 0.0250(10) 0.0106(8) 0.0032(8) 0.0006(8)
C10 0.0273(11) 0.0250(10) 0.0240(10) 0.0120(9) 0.0073(8) 0.0022(8)
C12 0.0383(13) 0.0344(12) 0.0249(10) 0.0159(10) 0.0095(9) 0.0067(9)
C14 0.0397(14) 0.0311(12) 0.0471(14) 0.0199(11) 0.0189(11) 0.0058(10)
C16 0.0369(12) 0.0272(11) 0.0284(11) 0.0169(10) 0.0098(9) 0.0060(9)
C18 0.0282(11) 0.0208(10) 0.0259(10) 0.0140(9) 0.0066(8) 0.0006(8)
C19 0.0313(11) 0.0254(10) 0.0236(10) 0.0153(9) 0.0081(8) 0.0044(8)
C20 0.0288(11) 0.0235(10) 0.0246(10) 0.0124(9) 0.0040(8) 0.0009(8)
C21 0.0295(11) 0.0218(10) 0.0317(11) 0.0135(9) 0.0103(9) 0.0038(8)
C22 0.0349(12) 0.0263(11) 0.0293(11) 0.0160(9) 0.0083(9) 0.0077(8)
C23 0.0326(12) 0.0275(11) 0.0246(10) 0.0154(9) 0.0044(9) 0.0046(8)
C25 0.0340(13) 0.0284(12) 0.0369(12) 0.0060(10) 0.0058(10) 0.0057(10)
C26 0.0294(12) 0.0272(11) 0.0210(9) 0.0142(9) 0.0049(8) -0.0028(8)
C27 0.0318(12) 0.0323(11) 0.0241(10) 0.0147(9) 0.0073(9) 0.0019(9)
C28 0.0292(12) 0.0356(12) 0.0284(11) 0.0103(10) 0.0063(9) 0.0015(9)
C29 0.0247(11) 0.0399(13) 0.0253(10) 0.0129(10) 0.0047(8) -0.0014(9)
C30 0.0303(12) 0.0319(11) 0.0230(10) 0.0167(10) 0.0037(8) -0.0061(8)
C31 0.0339(13) 0.0354(12) 0.0333(12) 0.0223(11) 0.0040(10) -0.0033(10)
C32 0.0439(15) 0.0338(13) 0.0422(14) 0.0250(12) 0.0047(11) 0.0018(10)
C33 0.0391(14) 0.0284(12) 0.0480(14) 0.0186(10) 0.0091(11) 0.0067(10)
C34 0.0292(12) 0.0286(11) 0.0390(12) 0.0138(10) 0.0070(10) 0.0009(9)
C35 0.0278(11) 0.0259(10) 0.0241(10) 0.0128(9) 0.0036(8) -0.0045(8)

loop_
_atom_type_symbol
_atom_type_description
_atom_type_scat_dispersion_real
_atom_type_scat_dispersion_imag
_atom_type_scat_source
C C 0.0181 0.0091 'International Tables Vol C Tables 4.2.6.8 and 6.1.1.4'
H H 0.0000 0.0000 'International Tables Vol C Tables 4.2.6.8 and 6.1.1.4'
N N 0.0311 0.0180 'International Tables Vol C Tables 4.2.6.8 and 6.1.1.4'
O O 0.0492 0.0322 'International Tables Vol C Tables 4.2.6.8 and 6.1.1.4'

loop_
_geom_angle_atom_site_label_1
_geom_angle_atom_site_label_2
_geom_angle_atom_site_label_3
_geom_angle_site_symmetry_1
_geom_angle_site_symmetry_3
_geom_angle
_geom_angle_publ_flag
C7 O11 C12 . . 117.44(17) ?
C8 O13 C14 . . 113.86(17) ?
C9 O15 C16 . . 116.64(16) ?
C21 O24 C25 . . 116.74(18) ?
C2 N1 C4 . . 95.51(16) ?
C2 N1 C5 . . 133.37(19) ?
C5 N1 C4 . . 129.86(18) ?
O17 C2 N1 . . 131.4(2) ?
O17 C2 C3 . . 136.3(2) ?
N1 C2 C3 . . 92.34(17) ?
C2 C3 H3 . . 111.6 ?
C2 C3 C4 . . 85.48(16) ?
C4 C3 H3 . . 111.6 ?
C26 C3 C2 . . 115.81(18) ?
C26 C3 H3 . . 111.6 ?
C26 C3 C4 . . 118.38(17) ?
N1 C4 C3 . . 86.66(16) ?
N1 C4 H4 . . 112.2 ?
N1 C4 C18 . . 113.86(18) ?
C3 C4 H4 . . 112.2 ?
C18 C4 C3 . . 117.43(17) ?
C18 C4 H4 . . 112.2 ?
C6 C5 N1 . . 118.38(19) ?
C6 C5 C10 . . 122.10(19) ?
C10 C5 N1 . . 119.51(19) ?
C5 C6 H6 . . 120.6 ?
C5 C6 C7 . . 118.7(2) ?
C7 C6 H6 . . 120.6 ?
O11 C7 C6 . . 124.1(2) ?
O11 C7 C8 . . 115.20(19) ?
C8 C7 C6 . . 120.7(2) ?
O13 C8 C7 . . 121.2(2) ?
O13 C8 C9 . . 119.2(2) ?
C7 C8 C9 . . 119.57(19) ?
O15 C9 C8 . . 115.04(18) ?
O15 C9 C10 . . 124.3(2) ?
C10 C9 C8 . . 120.7(2) ?
C5 C10 H10 . . 121.0 ?
C9 C10 C5 . . 118.1(2) ?
C9 C10 H10 . . 121.0 ?
O11 C12 H12A . . 109.5 ?
O11 C12 H12B . . 109.5 ?
O11 C12 H12C . . 109.5 ?
H12A C12 H12B . . 109.5 ?
H12A C12 H12C . . 109.5 ?
H12B C12 H12C . . 109.5 ?
O13 C14 H14A . . 109.5 ?
O13 C14 H14B . . 109.5 ?
O13 C14 H14C . . 109.5 ?
H14A C14 H14B . . 109.5 ?
H14A C14 H14C . . 109.5 ?
H14B C14 H14C . . 109.5 ?
O15 C16 H16A . . 109.5 ?
O15 C16 H16B . . 109.5 ?
O15 C16 H16C . . 109.5 ?
H16A C16 H16B . . 109.5 ?
H16A C16 H16C . . 109.5 ?
H16B C16 H16C . . 109.5 ?
C19 C18 C4 . . 121.4(2) ?
C19 C18 C23 . . 118.0(2) ?
C23 C18 C4 . . 120.6(2) ?
C18 C19 H19 . . 119.1 ?
C20 C19 C18 . . 121.8(2) ?
C20 C19 H19 . . 119.1 ?
C19 C20 H20 . . 120.2 ?
C19 C20 C21 . . 119.6(2) ?
C21 C20 H20 . . 120.2 ?
O24 C21 C20 . . 124.1(2) ?
O24 C21 C22 . . 116.5(2) ?
C22 C21 C20 . . 119.4(2) ?
C21 C22 H22 . . 119.9 ?
C23 C22 C21 . . 120.2(2) ?
C23 C22 H22 . . 119.9 ?
C18 C23 H23 . . 119.5 ?
C22 C23 C18 . . 121.0(2) ?
C22 C23 H23 . . 119.5 ?
O24 C25 H25A . . 109.5 ?
O24 C25 H25B . . 109.5 ?
O24 C25 H25C . . 109.5 ?
H25A C25 H25B . . 109.5 ?
H25A C25 H25C . . 109.5 ?
H25B C25 H25C . . 109.5 ?
C27 C26 C3 . . 120.7(2) ?
C27 C26 C35 . . 119.4(2) ?
C35 C26 C3 . . 119.9(2) ?
C26 C27 H27 . . 119.3 ?
C26 C27 C28 . . 121.5(2) ?
C28 C27 H27 . . 119.3 ?
C27 C28 H28 . . 119.9 ?
C29 C28 C27 . . 120.2(2) ?
C29 C28 H28 . . 119.9 ?
C28 C29 H29 . . 119.8 ?
C28 C29 C30 . . 120.4(2) ?
C30 C29 H29 . . 119.8 ?
C29 C30 C31 . . 121.3(2) ?
C29 C30 C35 . . 119.7(2) ?
C31 C30 C35 . . 119.1(2) ?
C30 C31 H31 . . 119.5 ?
C32 C31 C30 . . 121.0(2) ?
C32 C31 H31 . . 119.5 ?
C31 C32 H32 . . 120.0 ?
C31 C32 C33 . . 120.0(2) ?
C33 C32 H32 . . 120.0 ?
C32 C33 H33 . . 119.6 ?
C34 C33 C32 . . 120.7(3) ?
C34 C33 H33 . . 119.6 ?
C33 C34 H34 . . 119.6 ?
C33 C34 C35 . . 120.8(2) ?
C35 C34 H34 . . 119.6 ?
C30 C35 C26 . . 118.7(2) ?
C34 C35 C26 . . 122.8(2) ?
C34 C35 C30 . . 118.4(2) ?

loop_
_geom_bond_atom_site_label_1
_geom_bond_atom_site_label_2
_geom_bond_site_symmetry_2
_geom_bond_distance
_geom_bond_publ_flag
O11 C7 . 1.371(3) ?
O11 C12 . 1.426(3) ?
O13 C8 . 1.377(2) ?
O13 C14 . 1.420(3) ?
O15 C9 . 1.360(3) ?
O15 C16 . 1.432(3) ?
O17 C2 . 1.209(3) ?
O24 C21 . 1.363(3) ?
O24 C25 . 1.429(3) ?
N1 C2 . 1.372(3) ?
N1 C4 . 1.486(3) ?
N1 C5 . 1.409(3) ?
C2 C3 . 1.540(3) ?
C3 H3 . 1.0000 ?
C3 C4 . 1.578(3) ?
C3 C26 . 1.514(3) ?
C4 H4 . 1.0000 ?
C4 C18 . 1.502(3) ?
C5 C6 . 1.388(3) ?
C5 C10 . 1.400(3) ?
C6 H6 . 0.9500 ?
C6 C7 . 1.394(3) ?
C7 C8 . 1.390(3) ?
C8 C9 . 1.404(3) ?
C9 C10 . 1.396(3) ?
C10 H10 . 0.9500 ?
C12 H12A . 0.9800 ?
C12 H12B . 0.9800 ?
C12 H12C . 0.9800 ?
C14 H14A . 0.9800 ?
C14 H14B . 0.9800 ?
C14 H14C . 0.9800 ?
C16 H16A . 0.9800 ?
C16 H16B . 0.9800 ?
C16 H16C . 0.9800 ?
C18 C19 . 1.390(3) ?
C18 C23 . 1.402(3) ?
C19 H19 . 0.9500 ?
C19 C20 . 1.387(3) ?
C20 H20 . 0.9500 ?
C20 C21 . 1.397(3) ?
C21 C22 . 1.396(3) ?
C22 H22 . 0.9500 ?
C22 C23 . 1.386(3) ?
C23 H23 . 0.9500 ?
C25 H25A . 0.9800 ?
C25 H25B . 0.9800 ?
C25 H25C . 0.9800 ?
C26 C27 . 1.370(3) ?
C26 C35 . 1.429(3) ?
C27 H27 . 0.9500 ?
C27 C28 . 1.413(3) ?
C28 H28 . 0.9500 ?
C28 C29 . 1.363(4) ?
C29 H29 . 0.9500 ?
C29 C30 . 1.416(4) ?
C30 C31 . 1.420(3) ?
C30 C35 . 1.427(3) ?
C31 H31 . 0.9500 ?
C31 C32 . 1.366(4) ?
C32 H32 . 0.9500 ?
C32 C33 . 1.405(4) ?
C33 H33 . 0.9500 ?
C33 C34 . 1.375(4) ?
C34 H34 . 0.9500 ?
C34 C35 . 1.416(3) ?

loop_
_geom_hbond_atom_site_label_D
_geom_hbond_atom_site_label_H
_geom_hbond_atom_site_label_A
_geom_hbond_site_symmetry_A
_geom_hbond_distance_DH
_geom_hbond_distance_HA
_geom_hbond_distance_DA
_geom_hbond_angle_DHA
_geom_hbond_publ_flag
C4 H4 O13 2_676 1.00 2.41 3.396(3) 171 n
C10 H10 O17 . 0.95 2.50 3.105(3) 122 n
C16 H16B O17 2_675 0.98 2.53 3.387(3) 146 n
C27 H27 O17 . 0.95 2.46 3.156(3) 131 n

loop_
_geom_torsion_atom_site_label_1
_geom_torsion_atom_site_label_2
_geom_torsion_atom_site_label_3
_geom_torsion_atom_site_label_4
_geom_torsion_site_symmetry_1
_geom_torsion_site_symmetry_2
_geom_torsion_site_symmetry_3
_geom_torsion_site_symmetry_4
_geom_torsion
_geom_torsion_publ_flag
O11 C7 C8 O13 . . . . 5.3(3) ?
O11 C7 C8 C9 . . . . -176.97(19) ?
O13 C8 C9 O15 . . . . -4.7(3) ?
O13 C8 C9 C10 . . . . 175.13(19) ?
O15 C9 C10 C5 . . . . 179.47(19) ?
O17 C2 C3 C4 . . . . 178.8(3) ?
O17 C2 C3 C26 . . . . 59.3(3) ?
O24 C21 C22 C23 . . . . 179.86(19) ?
N1 C2 C3 C4 . . . . -0.65(16) ?
N1 C2 C3 C26 . . . . -120.09(18) ?
N1 C4 C18 C19 . . . . 53.2(3) ?
N1 C4 C18 C23 . . . . -127.1(2) ?
N1 C5 C6 C7 . . . . 176.06(19) ?
N1 C5 C10 C9 . . . . -175.73(19) ?
C2 N1 C4 C3 . . . . -0.68(17) ?
C2 N1 C4 C18 . . . . -119.28(19) ?
C2 N1 C5 C6 . . . . -168.6(2) ?
C2 N1 C5 C10 . . . . 10.3(4) ?
C2 C3 C4 N1 . . . . 0.60(15) ?
C2 C3 C4 C18 . . . . 115.8(2) ?
C2 C3 C26 C27 . . . . -13.3(3) ?
C2 C3 C26 C35 . . . . 166.16(18) ?
C3 C4 C18 C19 . . . . -45.9(3) ?
C3 C4 C18 C23 . . . . 133.8(2) ?
C3 C26 C27 C28 . . . . -177.73(19) ?
C3 C26 C35 C30 . . . . 178.56(17) ?
C3 C26 C35 C34 . . . . -3.8(3) ?
C4 N1 C2 O17 . . . . -178.8(2) ?
C4 N1 C2 C3 . . . . 0.70(17) ?
C4 N1 C5 C6 . . . . -4.7(3) ?
C4 N1 C5 C10 . . . . 174.2(2) ?
C4 C3 C26 C27 . . . . -112.6(2) ?
C4 C3 C26 C35 . . . . 66.8(2) ?
C4 C18 C19 C20 . . . . -179.57(18) ?
C4 C18 C23 C22 . . . . 179.31(19) ?
C5 N1 C2 O17 . . . . -11.1(4) ?
C5 N1 C2 C3 . . . . 168.4(2) ?
C5 N1 C4 C3 . . . . -169.0(2) ?
C5 N1 C4 C18 . . . . 72.4(3) ?
C5 C6 C7 O11 . . . . 179.61(19) ?
C5 C6 C7 C8 . . . . -0.3(3) ?
C6 C5 C10 C9 . . . . 3.1(3) ?
C6 C7 C8 O13 . . . . -174.7(2) ?
C6 C7 C8 C9 . . . . 2.9(3) ?
C7 C8 C9 O15 . . . . 177.54(19) ?
C7 C8 C9 C10 . . . . -2.6(3) ?
C8 C9 C10 C5 . . . . -0.4(3) ?
C10 C5 C6 C7 . . . . -2.8(3) ?
C12 O11 C7 C6 . . . . -11.1(3) ?
C12 O11 C7 C8 . . . . 168.8(2) ?
C14 O13 C8 C7 . . . . -86.9(3) ?
C14 O13 C8 C9 . . . . 95.4(2) ?
C16 O15 C9 C8 . . . . -157.75(19) ?
C16 O15 C9 C10 . . . . 22.4(3) ?
C18 C19 C20 C21 . . . . -0.1(3) ?
C19 C18 C23 C22 . . . . -1.0(3) ?
C19 C20 C21 O24 . . . . 179.90(18) ?
C19 C20 C21 C22 . . . . -0.3(3) ?
C20 C21 C22 C23 . . . . 0.1(3) ?
C21 C22 C23 C18 . . . . 0.6(3) ?
C23 C18 C19 C20 . . . . 0.8(3) ?
C25 O24 C21 C20 . . . . -7.7(3) ?
C25 O24 C21 C22 . . . . 172.53(19) ?
C26 C3 C4 N1 . . . . 117.59(19) ?
C26 C3 C4 C18 . . . . -127.2(2) ?
C26 C27 C28 C29 . . . . -1.3(3) ?
C27 C26 C35 C30 . . . . -1.9(3) ?
C27 C26 C35 C34 . . . . 175.7(2) ?
C27 C28 C29 C30 . . . . -1.0(3) ?
C28 C29 C30 C31 . . . . -176.2(2) ?
C28 C29 C30 C35 . . . . 1.7(3) ?
C29 C30 C31 C32 . . . . 176.6(2) ?
C29 C30 C35 C26 . . . . -0.3(3) ?
C29 C30 C35 C34 . . . . -178.04(19) ?
C30 C31 C32 C33 . . . . 1.1(4) ?
C31 C30 C35 C26 . . . . 177.73(19) ?
C31 C30 C35 C34 . . . . 0.0(3) ?
C31 C32 C33 C34 . . . . 0.6(4) ?
C32 C33 C34 C35 . . . . -2.0(4) ?
C33 C34 C35 C26 . . . . -176.0(2) ?
C33 C34 C35 C30 . . . . 1.7(3) ?
C35 C26 C27 C28 . . . . 2.8(3) ?
C35 C30 C31 C32 . . . . -1.4(3) ?

_cod_database_fobs_code 2243463
